data_7217144
loop_
_publ_author_name
'Ren, XiaoMing'
'Zhai, Lu'
'Ning, Wei-Hua'

_publ_section_title
;
 Two-step dielectric anomalies coupled with structural phase transitions
 in co-crystal of 1,4-diazabicyclo[2.2.2]octane and 4, 4'-biphenol
;
_journal_name_full 'RSC Advances'
_journal_paper_doi 10.1039/C4RA03681F
_journal_year 2014
_chemical_formula_sum 'C18 H22 N2 O2'
_chemical_formula_weight 298.38
_chemical_name_systematic
; 
 ? 
;
_space_group_IT_number 15
_symmetry_cell_setting monoclinic
_symmetry_space_group_name_Hall '-C 2yc'
_symmetry_space_group_name_H-M 'C 1 2/c 1'
_atom_sites_solution_hydrogens geom
_atom_sites_solution_primary direct
_atom_sites_solution_secondary difmap
_audit_creation_method SHELXL-97
_cell_angle_alpha 90.00
_cell_angle_beta 98.846(5)
_cell_angle_gamma 90.00
_cell_formula_units_Z 4
_cell_length_a 12.1356(18)
_cell_length_b 6.3400(11)
_cell_length_c 21.054(3)
_cell_measurement_temperature 296(2)
_cell_volume 1600.6(4)
_computing_cell_refinement 'Bruker FRAMBO'
_computing_data_collection 'Bruker FRAMBO'
_computing_data_reduction 'Bruker SAINT'
_computing_molecular_graphics 'Bruker SHELXTL'
_computing_publication_material 'Bruker SHELXTL'
_computing_structure_refinement 'SHELXL-97 (Sheldrick, 1997)'
_computing_structure_solution 'SHELXS-97 (Sheldrick, 1990)'
_diffrn_ambient_temperature 296(2)
_diffrn_measured_fraction_theta_full 0.996
_diffrn_measured_fraction_theta_max 0.996
_diffrn_measurement_device_type 'CCD area detector'
_diffrn_radiation_monochromator graphite
_diffrn_radiation_source 'fine-focus sealed tube'
_diffrn_radiation_type MoK\a
_diffrn_radiation_wavelength 0.71073
_diffrn_reflns_av_R_equivalents 0.0361
_diffrn_reflns_av_sigmaI/netI 0.0267
_diffrn_reflns_limit_h_max 14
_diffrn_reflns_limit_h_min -14
_diffrn_reflns_limit_k_max 7
_diffrn_reflns_limit_k_min -7
_diffrn_reflns_limit_l_max 25
_diffrn_reflns_limit_l_min -22
_diffrn_reflns_number 6873
_diffrn_reflns_theta_full 25.48
_diffrn_reflns_theta_max 25.48
_diffrn_reflns_theta_min 1.96
_exptl_absorpt_coefficient_mu 0.081
_exptl_absorpt_correction_T_max 0.988
_exptl_absorpt_correction_T_min 0.983
_exptl_absorpt_correction_type multi-scan
_exptl_absorpt_process_details 'SADABS; Bruker, 2000'
_exptl_crystal_colour colourless
_exptl_crystal_density_diffrn 1.238
_exptl_crystal_density_method 'not measured'
_exptl_crystal_description block
_exptl_crystal_F_000 640
_exptl_crystal_size_max 0.3
_exptl_crystal_size_mid 0.18
_exptl_crystal_size_min 0.15
_refine_diff_density_max 0.120
_refine_diff_density_min -0.178
_refine_diff_density_rms 0.034
_refine_ls_extinction_coef 0.020(3)
_refine_ls_extinction_expression Fc^*^=kFc[1+0.001xFc^2^\l^3^/sin(2\q)]^-1/4^
_refine_ls_extinction_method SHELXL
_refine_ls_goodness_of_fit_ref 1.031
_refine_ls_hydrogen_treatment mixed
_refine_ls_matrix_type full
_refine_ls_number_parameters 138
_refine_ls_number_reflns 1488
_refine_ls_number_restraints 0
_refine_ls_restrained_S_all 1.031
_refine_ls_R_factor_all 0.0588
_refine_ls_R_factor_gt 0.0432
_refine_ls_shift/su_max 0.000
_refine_ls_shift/su_mean 0.000
_refine_ls_structure_factor_coef Fsqd
_refine_ls_weighting_details 'calc w=1/[\s^2^(Fo^2^)+(0.0796P)^2^+0.1735P] where P=(Fo^2^+2Fc^2^)/3'
_refine_ls_weighting_scheme calc
_refine_ls_wR_factor_gt 0.1184
_refine_ls_wR_factor_ref 0.1257
_reflns_number_gt 1145
_reflns_number_total 1488
_reflns_threshold_expression >2sigma(I)
_cod_data_source_file c4ra03681f2.cif
_cod_data_source_block 2
_cod_depositor_comments
;
The following automatic conversions were performed:

'_symmetry_cell_setting' value ' monoclinic ' changed to 'monoclinic'
according to
/usr/data/users/saulius/crontab/automatic-downloads/rss-feeds/RSC/lib/dictionaries/cif_core.dic
dictionary named 'cif_core.dic' version 2.4.2 from 2011-04-26.

Automatic conversion script
Id: cif_fix_values 2281 2013-09-26 08:29:07Z andrius 
;
_cod_original_sg_symbol_H-M 'C 2/c'
_cod_database_code 7217144

loop_
_symmetry_equiv_pos_as_xyz
'x, y, z'
'-x, y, -z+1/2'
'x+1/2, y+1/2, z'
'-x+1/2, y+1/2, -z+1/2'
'-x, -y, -z'
'x, -y, z-1/2'
'-x+1/2, -y+1/2, -z'
'x+1/2, -y+1/2, z-1/2'

loop_
_atom_site_label
_atom_site_type_symbol
_atom_site_fract_x
_atom_site_fract_y
_atom_site_fract_z
_atom_site_U_iso_or_equiv
_atom_site_adp_type
_atom_site_occupancy
_atom_site_symmetry_multiplicity
_atom_site_calc_flag
_atom_site_refinement_flags
O1 O 0.13245(8) 0.46324(17) 0.11505(6) 0.0783(4) Uani 1 1 d .
H1 H 0.1204 0.3554 0.0936 0.117 Uiso 1 1 calc R
C1 C 0.23444(11) 0.4499(2) 0.15204(6) 0.0527(4) Uani 1 1 d .
C2 C 0.27277(11) 0.6241(2) 0.18860(6) 0.0554(4) Uani 1 1 d .
H2 H 0.2287 0.7444 0.1875 0.067 Uiso 1 1 calc R
C3 C 0.37573(11) 0.6199(2) 0.22658(6) 0.0511(4) Uani 1 1 d .
H3 H 0.4003 0.7384 0.2507 0.061 Uiso 1 1 calc R
C4 C 0.44425(10) 0.4422(2) 0.22981(5) 0.0450(4) Uani 1 1 d .
C5 C 0.40360(11) 0.2675(2) 0.19350(6) 0.0514(4) Uani 1 1 d .
H5 H 0.4468 0.1459 0.1951 0.062 Uiso 1 1 calc R
C6 C 0.30040(11) 0.2708(2) 0.15518(6) 0.0535(4) Uani 1 1 d .
H6 H 0.2751 0.1521 0.1314 0.064 Uiso 1 1 calc R
N1 N 0.0579(14) 0.129(2) 0.0350(7) 0.062(4) Uani 0.50 1 d P
C7 C -0.0041(3) -0.0037(6) 0.06874(15) 0.0669(9) Uani 0.50 1 d P
H7A H -0.0575 0.0786 0.0872 0.100 Uiso 0.50 1 d PR
H7B H 0.0447 -0.0742 0.1024 0.100 Uiso 0.50 1 d PR
C8 C -0.0002(3) 0.2251(5) -0.02143(18) 0.0716(10) Uani 0.50 1 d P
H8A H -0.0537 0.3221 -0.0089 0.107 Uiso 0.50 1 d PR
H8B H 0.0506 0.2999 -0.0440 0.107 Uiso 0.50 1 d PR
C9 C 0.1439(2) -0.0286(5) 0.00726(15) 0.0683(9) Uani 0.50 1 d P
H9A H 0.1884 -0.1013 0.0421 0.102 Uiso 0.50 1 d PR
H9B H 0.1915 0.0517 -0.0161 0.102 Uiso 0.50 1 d PR
N2 N 0.0552(15) 0.144(3) 0.0398(9) 0.073(4) Uani 0.50 1 d P
C10 C 0.0710(3) 0.1676(6) -0.02444(16) 0.0682(9) Uani 0.50 1 d P
H10A H 0.1480 0.1421 -0.0276 0.102 Uiso 0.50 1 d PR
H10B H 0.0515 0.3088 -0.0383 0.102 Uiso 0.50 1 d PR
C11 C 0.0705(3) -0.0633(5) 0.06438(17) 0.0712(9) Uani 0.50 1 d P
H11A H 0.1469 -0.1056 0.0663 0.107 Uiso 0.50 1 d PR
H11B H 0.0512 -0.0634 0.1069 0.107 Uiso 0.50 1 d PR
C12 C -0.0762(2) 0.1861(5) 0.03902(15) 0.0676(8) Uani 0.50 1 d P
H12A H -0.0945 0.3240 0.0217 0.101 Uiso 0.50 1 d PR
H12B H -0.0920 0.1792 0.0823 0.101 Uiso 0.50 1 d PR

loop_
_atom_site_aniso_label
_atom_site_aniso_U_11
_atom_site_aniso_U_22
_atom_site_aniso_U_33
_atom_site_aniso_U_23
_atom_site_aniso_U_13
_atom_site_aniso_U_12
O1 0.0657(7) 0.0681(8) 0.0904(8) -0.0107(6) -0.0221(6) 0.0015(5)
C1 0.0485(8) 0.0570(8) 0.0502(7) 0.0005(6) 0.0001(6) -0.0049(6)
C2 0.0537(8) 0.0525(8) 0.0583(8) -0.0059(6) 0.0032(7) 0.0066(6)
C3 0.0541(8) 0.0502(8) 0.0481(7) -0.0092(6) 0.0049(6) -0.0001(6)
C4 0.0487(7) 0.0489(8) 0.0380(6) 0.0013(5) 0.0087(5) -0.0017(6)
C5 0.0579(8) 0.0456(8) 0.0505(7) -0.0005(6) 0.0076(6) 0.0010(6)
C6 0.0603(8) 0.0477(8) 0.0508(7) -0.0060(6) 0.0034(6) -0.0092(6)
N1 0.085(8) 0.052(4) 0.041(3) 0.002(3) -0.022(4) -0.040(5)
C7 0.073(2) 0.075(2) 0.0530(18) -0.0051(16) 0.0110(18) -0.017(2)
C8 0.087(2) 0.0484(19) 0.069(2) 0.0029(15) -0.021(2) -0.0100(18)
C9 0.0552(17) 0.073(2) 0.075(2) -0.0136(16) 0.0040(15) -0.0070(15)
N2 0.080(8) 0.067(6) 0.068(7) 0.010(4) -0.003(5) -0.009(4)
C10 0.078(2) 0.067(2) 0.060(2) -0.0042(16) 0.012(2) -0.022(2)
C11 0.084(2) 0.060(2) 0.0614(19) -0.0011(16) -0.015(2) -0.0097(19)
C12 0.0573(17) 0.0672(19) 0.0776(19) -0.0197(16) 0.0084(15) -0.0103(14)

loop_
_atom_type_symbol
_atom_type_description
_atom_type_scat_dispersion_real
_atom_type_scat_dispersion_imag
_atom_type_scat_source
C C 0.0033 0.0016 'International Tables Vol C Tables 4.2.6.8 and 6.1.1.4'
H H 0.0000 0.0000 'International Tables Vol C Tables 4.2.6.8 and 6.1.1.4'
N N 0.0061 0.0033 'International Tables Vol C Tables 4.2.6.8 and 6.1.1.4'
O O 0.0106 0.0060 'International Tables Vol C Tables 4.2.6.8 and 6.1.1.4'

loop_
_geom_angle_atom_site_label_1
_geom_angle_atom_site_label_2
_geom_angle_atom_site_label_3
_geom_angle
_geom_angle_site_symmetry_1
_geom_angle_site_symmetry_3
C1 O1 H1 109.5 . .
O1 C1 C6 123.16(12) . .
O1 C1 C2 117.83(12) . .
C6 C1 C2 119.01(13) . .
C3 C2 C1 120.32(13) . .
C3 C2 H2 119.8 . .
C1 C2 H2 119.8 . .
C2 C3 C4 121.65(12) . .
C2 C3 H3 119.2 . .
C4 C3 H3 119.2 . .
C5 C4 C3 117.21(11) . .
C5 C4 C4 121.99(8) . 2_655
C3 C4 C4 120.81(8) . 2_655
C6 C5 C4 121.42(12) . .
C6 C5 H5 119.3 . .
C4 C5 H5 119.3 . .
C1 C6 C5 120.38(12) . .
C1 C6 H6 119.8 . .
C5 C6 H6 119.8 . .
C7 N1 C8 116.6(10) . .
C7 N1 C9 103.8(10) . .
C8 N1 C9 103.1(11) . .
N1 C7 C10 112.0(6) . 5
N1 C7 C8 97.5(7) . 5
C10 C7 C8 33.17(17) 5 5
N1 C7 H7A 109.2 . .
C10 C7 H7A 106.5 5 .
C8 C7 H7A 139.2 5 .
N1 C7 H7B 109.7 . .
C10 C7 H7B 109.8 5 .
C8 C7 H7B 88.7 5 .
H7A C7 H7B 109.5 . .
N1 C7 H11B 106.3 . .
C10 C7 H11B 116.2 5 .
C8 C7 H11B 94.4 5 .
H7A C7 H11B 106.4 . .
H7B C7 H11B 6.3 . .
N1 C8 C11 111.4(5) . 5
N1 C8 C7 94.5(7) . 5
C11 C8 C7 35.01(17) 5 5
N1 C8 H8A 108.2 . .
C11 C8 H8A 104.6 5 .
C7 C8 H8A 139.6 5 .
N1 C8 H8B 110.6 . .
C11 C8 H8B 112.3 5 .
C7 C8 H8B 92.1 5 .
H8A C8 H8B 109.5 . .
N1 C8 H10B 106.6 . .
C11 C8 H10B 120.1 5 .
C7 C8 H10B 99.3 5 .
H8A C8 H10B 105.3 . .
H8B C8 H10B 7.8 . .
C12 C9 N1 108.6(4) 5 .
C12 C9 H9A 110.8 5 .
N1 C9 H9A 109.8 . .
C12 C9 H9B 108.9 5 .
N1 C9 H9B 109.2 . .
H9A C9 H9B 109.5 . .
C12 C9 H10A 104.0 5 .
N1 C9 H10A 77.0 . .
H9A C9 H10A 139.4 . .
H9B C9 H10A 36.8 . .
C12 C9 H11A 106.8 5 .
N1 C9 H11A 79.4 . .
H9A C9 H11A 34.7 . .
H9B C9 H11A 137.7 . .
H10A C9 H11A 145.8 . .
C10 N2 C11 114.9(13) . .
C10 N2 C12 104.7(10) . .
C11 N2 C12 103.3(12) . .
N2 C10 C7 112.0(6) . 5
N2 C10 C11 98.1(7) . 5
C7 C10 C11 31.34(17) 5 5
N2 C10 H8B 116.5 . .
C7 C10 H8B 104.7 5 .
C11 C10 H8B 87.6 5 .
N2 C10 H10A 109.2 . .
C7 C10 H10A 105.8 5 .
C11 C10 H10A 136.8 5 .
H8B C10 H10A 108.1 . .
N2 C10 H10B 109.1 . .
C7 C10 H10B 111.2 5 .
C11 C10 H10B 91.5 5 .
H8B C10 H10B 7.9 . .
H10A C10 H10B 109.5 . .
N2 C11 C8 112.1(6) . 5
N2 C11 C10 95.9(7) . 5
C8 C11 C10 29.50(19) 5 5
N2 C11 H7B 110.5 . .
C8 C11 H7B 103.4 5 .
C10 C11 H7B 87.2 5 .
N2 C11 H11A 110.3 . .
C8 C11 H11A 106.5 5 .
C10 C11 H11A 136.0 5 .
H7B C11 H11A 113.9 . .
N2 C11 H11B 107.7 . .
C8 C11 H11B 110.8 5 .
C10 C11 H11B 94.5 5 .
H7B C11 H11B 7.5 . .
H11A C11 H11B 109.5 . .
C9 C12 N2 109.3(5) 5 .
C9 C12 H7A 100.2 5 .
N2 C12 H7A 80.9 . .
C9 C12 H8A 95.1 5 .
N2 C12 H8A 78.7 . .
H7A C12 H8A 157.7 . .
C9 C12 H12A 106.3 5 .
N2 C12 H12A 108.8 . .
H7A C12 H12A 146.2 . .
H8A C12 H12A 38.4 . .
C9 C12 H12B 113.9 5 .
N2 C12 H12B 108.9 . .
H7A C12 H12B 38.8 . .
H8A C12 H12B 144.0 . .
H12A C12 H12B 109.5 . .

loop_
_geom_bond_atom_site_label_1
_geom_bond_atom_site_label_2
_geom_bond_distance
_geom_bond_site_symmetry_2
O1 C1 1.3598(16) .
O1 H1 0.8200 .
C1 C6 1.3849(19) .
C1 C2 1.3849(19) .
C2 C3 1.3763(17) .
C2 H2 0.9300 .
C3 C4 1.3957(18) .
C3 H3 0.9300 .
C4 C5 1.3924(17) .
C4 C4 1.483(2) 2_655
C5 C6 1.3816(17) .
C5 H5 0.9300 .
C6 H6 0.9300 .
N1 C7 1.394(18) .
N1 C8 1.422(17) .
N1 C9 1.62(2) .
C7 C10 1.542(4) 5
C7 C8 1.727(5) 5
C7 H7A 0.9599 .
C7 H7B 0.9601 .
C7 H11B 1.0358 .
C8 C11 1.537(5) 5
C8 C7 1.727(5) 5
C8 H8A 0.9600 .
C8 H8B 0.9600 .
C8 H10B 0.9330 .
C9 C12 1.541(4) 5
C9 H9A 0.9600 .
C9 H9B 0.9601 .
C9 H10A 1.3130 .
C9 H11A 1.3311 .
N2 C10 1.40(2) .
N2 C11 1.416(19) .
N2 C12 1.61(2) .
C10 C7 1.542(4) 5
C10 C11 1.911(5) 5
C10 H8B 0.9501 .
C10 H10A 0.9600 .
C10 H10B 0.9600 .
C11 C8 1.537(5) 5
C11 C10 1.911(5) 5
C11 H7B 0.9054 .
C11 H11A 0.9599 .
C11 H11B 0.9601 .
C12 C9 1.541(4) 5
C12 H7A 1.2136 .
C12 H8A 1.3857 .
C12 H12A 0.9600 .
C12 H12B 0.9602 .

loop_
_geom_torsion_atom_site_label_1
_geom_torsion_atom_site_label_2
_geom_torsion_atom_site_label_3
_geom_torsion_atom_site_label_4
_geom_torsion
_geom_torsion_site_symmetry_1
_geom_torsion_site_symmetry_4
O1 C1 C2 C3 -179.55(12) . .
C6 C1 C2 C3 1.1(2) . .
C1 C2 C3 C4 -0.2(2) . .
C2 C3 C4 C5 -0.74(18) . .
C2 C3 C4 C4 178.95(13) . 2_655
C3 C4 C5 C6 0.86(18) . .
C4 C4 C5 C6 -178.83(13) 2_655 .
O1 C1 C6 C5 179.71(12) . .
C2 C1 C6 C5 -1.0(2) . .
C4 C5 C6 C1 0.0(2) . .
C8 N1 C7 C10 50.1(14) . 5
C9 N1 C7 C10 -62.5(8) . 5
C8 N1 C7 C8 81.0(12) . 5
C9 N1 C7 C8 -31.5(7) . 5
C7 N1 C8 C11 -47.6(15) . 5
C9 N1 C8 C11 65.4(8) . 5
C7 N1 C8 C7 -79.2(12) . 5
C9 N1 C8 C7 33.8(7) . 5
C7 N1 C9 C12 62.7(8) . 5
C8 N1 C9 C12 -59.3(8) . 5
C11 N2 C10 C7 50.5(15) . 5
C12 N2 C10 C7 -62.1(10) . 5
C11 N2 C10 C11 79.7(12) . 5
C12 N2 C10 C11 -32.9(9) . 5
C10 N2 C11 C8 -52.7(15) . 5
C12 N2 C11 C8 60.7(11) . 5
C10 N2 C11 C10 -78.3(12) . 5
C12 N2 C11 C10 35.2(8) . 5
C10 N2 C12 C9 57.8(10) . 5
C11 N2 C12 C9 -62.8(10) . 5
